data_7705495
loop_
_publ_author_name
'Kirkman-Davis, Emma'
'Witkos, Faith E.'
'Selmani, Veli'
'Monroe, Jeffrey C.'
'Landee, Christopher P.'
'Turnbull, Mark M.'
'Dawe, Louise N.'
'Polson, Matthew I. J.'
'Wikaira, Jan L.'

_publ_section_title
;
 Pyrazine-bridged Cu(ii) chains: diaquabis(n-methyl-2-pyridone)copper(ii)
 perchlorate complexes.
;
_journal_issue 39
_journal_name_full 'Dalton transactions (Cambridge, England : 2003)'
_journal_page_first 13693
_journal_page_last 13703
_journal_paper_doi 10.1039/d0dt02716b
_journal_volume 49
_journal_year 2020
_chemical_formula_sum 'C16 H22 Cl2 Cu N4 O12'
_chemical_formula_weight 596.81
_chemical_name_systematic ' catena-diaqua-bis(6-methyl-2-pyridone)(u/-pyrazine)copper(II) perchlorate'
_space_group_crystal_system monoclinic
_space_group_IT_number 12
_space_group_name_Hall '-C 2y'
_space_group_name_H-M_alt 'C 1 2/m 1'
_atom_sites_solution_hydrogens mixed
_atom_sites_solution_primary direct
_atom_sites_solution_secondary difmap
_audit_creation_method SHELXL-2018/3
_audit_update_record
;
2020-07-19 deposited with the CCDC.	2020-09-23 downloaded from the CCDC.
;
_cell_angle_alpha 90
_cell_angle_beta 90.189(8)
_cell_angle_gamma 90
_cell_formula_units_Z 2
_cell_length_a 23.016(11)
_cell_length_b 6.822(3)
_cell_length_c 7.656(4)
_cell_measurement_reflns_used 1992
_cell_measurement_temperature 153(2)
_cell_measurement_theta_max 30.4755
_cell_measurement_theta_min 3.1146
_cell_volume 1202.1(10)
_computing_cell_refinement 'CrystalClear (Rigaku Inc., 2008)'
_computing_data_collection 'CrystalClear (Rigaku Inc., 2008)'
_computing_data_reduction 'CrystalClear (Rigaku Inc., 2008)'
_computing_structure_refinement 'SHELXL-2018/3 (Sheldrick, 2018)'
_computing_structure_solution 'SHELXS-1997  (Sheldrick, 2008)'
_diffrn_ambient_temperature 153(2)
_diffrn_measured_fraction_theta_full 0.938
_diffrn_measured_fraction_theta_max 0.872
_diffrn_measurement_device_type 'Saturn70 (2x2 bin mode)'
_diffrn_measurement_method dtprofit.ref
_diffrn_radiation_source 'Sealed Tube'
_diffrn_radiation_type MoK\a
_diffrn_radiation_wavelength 0.71073
_diffrn_reflns_av_R_equivalents 0.0293
_diffrn_reflns_av_unetI/netI 0.0184
_diffrn_reflns_limit_h_max 30
_diffrn_reflns_limit_h_min -30
_diffrn_reflns_limit_k_max 9
_diffrn_reflns_limit_k_min -8
_diffrn_reflns_limit_l_max 8
_diffrn_reflns_limit_l_min -10
_diffrn_reflns_number 6233
_diffrn_reflns_theta_full 25.242
_diffrn_reflns_theta_max 30.207
_diffrn_reflns_theta_min 3.114
_exptl_absorpt_coefficient_mu 1.198
_exptl_absorpt_correction_T_max 0.7581
_exptl_absorpt_correction_T_min 0.6187
_exptl_absorpt_correction_type numerical
_exptl_absorpt_process_details '(T. Higashi, 2000)'
_exptl_crystal_colour 'Light Green'
_exptl_crystal_density_diffrn 1.649
_exptl_crystal_description Prism
_exptl_crystal_F_000 610
_exptl_crystal_size_max 0.490
_exptl_crystal_size_mid 0.450
_exptl_crystal_size_min 0.410
_refine_diff_density_max 0.642
_refine_diff_density_min -0.594
_refine_diff_density_rms 0.077
_refine_ls_extinction_method none
_refine_ls_goodness_of_fit_ref 1.123
_refine_ls_hydrogen_treatment mixed
_refine_ls_matrix_type full
_refine_ls_number_parameters 113
_refine_ls_number_reflns 1686
_refine_ls_number_restraints 0
_refine_ls_restrained_S_all 1.123
_refine_ls_R_factor_all 0.0382
_refine_ls_R_factor_gt 0.0380
_refine_ls_shift/su_max 0.001
_refine_ls_shift/su_mean 0.000
_refine_ls_structure_factor_coef Fsqd
_refine_ls_weighting_details 'w=1/[\s^2^(Fo^2^)+(0.0610P)^2^+1.8123P] where P=(Fo^2^+2Fc^2^)/3'
_refine_ls_weighting_scheme calc
_refine_ls_wR_factor_gt 0.1074
_refine_ls_wR_factor_ref 0.1076
_reflns_Friedel_coverage 0.000
_reflns_number_gt 1670
_reflns_number_total 1686
_reflns_threshold_expression 'I > 2\s(I)'
_cod_data_source_file d0dt02716b2.cif
_cod_data_source_block vsa
_cod_depositor_comments
;
The following automatic conversions were performed:

data item '_exptl_absorpt_correction_type' value 'Numerical' was
changed to 'numerical' in accordance with the
/home/data/users/saulius/crontab/automatic-downloads/rss-feeds/RSC/lib/dictionaries/cif_core.dic
dictionary named 'cif_core.dic' version 2.4.2 last updated on
2011-04-26.

Automatic conversion script
Id: cif_fix_values 7556 2019-12-06 15:28:31Z antanas 

 Adding full bibliography for 7705494--7705499.cif.
;
_cod_original_sg_symbol_H-M 'C 2/m'
_cod_database_code 7705495
_shelx_shelxl_version_number 2018/3
_shelx_space_group_comment
;
The symmetry employed for this shelxl refinement is uniquely defined
by the following loop, which should always be used as a source of
symmetry information in preference to the above space-group names.
They are only intended as comments.
;

loop_
_space_group_symop_operation_xyz
'x, y, z'
'-x, y, -z'
'x+1/2, y+1/2, z'
'-x+1/2, y+1/2, -z'
'-x, -y, -z'
'x, -y, z'
'-x+1/2, -y+1/2, -z'
'x+1/2, -y+1/2, z'

loop_
_atom_site_label
_atom_site_type_symbol
_atom_site_fract_x
_atom_site_fract_y
_atom_site_fract_z
_atom_site_U_iso_or_equiv
_atom_site_adp_type
_atom_site_occupancy
_atom_site_site_symmetry_order
_atom_site_calc_flag
_atom_site_refinement_flags_posn
_atom_site_refinement_flags_adp
_atom_site_refinement_flags_occupancy
_atom_site_disorder_assembly
_atom_site_disorder_group
Cu1 Cu 0.000000 0.000000 0.000000 0.01690(15) Uani 1 4 d S T P . .
N1 N 0.000000 -0.2965(3) 0.000000 0.0168(4) Uani 1 2 d S T P . .
C2 C -0.02277(7) -0.3984(2) 0.1329(2) 0.0192(3) Uani 1 1 d . . . . .
H2 H -0.039231 -0.330108 0.228853 0.023 Uiso 1 1 calc R U . . .
N11 N 0.14622(10) 0.000000 0.0343(3) 0.0255(4) Uani 1 2 d S T P . .
H11 H 0.1214(16) 0.000000 0.123(5) 0.031 Uiso 1 2 d S U P . .
C12 C 0.12298(11) 0.000000 -0.1287(3) 0.0213(4) Uani 1 2 d S T P . .
O12 O 0.06813(8) 0.000000 -0.1515(2) 0.0216(3) Uani 1 2 d S T P . .
C13 C 0.16268(12) 0.000000 -0.2693(4) 0.0309(6) Uani 1 2 d S T P . .
H13 H 0.148895 0.000000 -0.386446 0.037 Uiso 1 2 calc R U P . .
C14 C 0.22121(13) 0.000000 -0.2354(5) 0.0381(7) Uani 1 2 d S T P . .
H14 H 0.247729 0.000000 -0.330201 0.046 Uiso 1 2 calc R U P . .
C15 C 0.24275(13) 0.000000 -0.0646(5) 0.0372(7) Uani 1 2 d S T P . .
H15 H 0.283448 0.000000 -0.043459 0.045 Uiso 1 2 calc R U P . .
C16 C 0.20456(12) 0.000000 0.0717(4) 0.0329(6) Uani 1 2 d S T P . .
C17 C 0.22043(17) 0.000000 0.2610(5) 0.0473(9) Uani 1 2 d S T P . .
H17A H 0.2038(14) -0.108(6) 0.317(4) 0.057 Uiso 1 1 d . U . . .
H17C H 0.256(2) 0.000000 0.271(7) 0.057 Uiso 1 2 d S U P . .
O1W O 0.05612(9) 0.000000 0.2756(3) 0.0272(4) Uani 1 2 d S T P . .
H1W H 0.0590(12) 0.089(4) 0.339(4) 0.033 Uiso 1 1 d . U . . .
Cl1 Cl 0.39243(3) 0.000000 -0.41446(8) 0.02683(18) Uani 1 2 d S T P . .
O1 O 0.38681(12) 0.000000 -0.2287(3) 0.0515(7) Uani 1 2 d S T P A .
O2 O 0.42515(14) 0.1657(3) -0.4698(3) 0.0785(9) Uani 1 1 d . . . . .
O3 O 0.33842(14) 0.0564(7) -0.4926(5) 0.0613(18) Uani 0.5 1 d . . P A 1

loop_
_atom_site_aniso_label
_atom_site_aniso_U_11
_atom_site_aniso_U_22
_atom_site_aniso_U_33
_atom_site_aniso_U_23
_atom_site_aniso_U_13
_atom_site_aniso_U_12
Cu1 0.0184(2) 0.0113(2) 0.0211(2) 0.000 0.00381(14) 0.000
N1 0.0223(8) 0.0104(8) 0.0176(8) 0.000 0.0012(6) 0.000
C2 0.0257(7) 0.0159(8) 0.0161(6) -0.0010(5) 0.0040(5) 0.0005(6)
N11 0.0225(10) 0.0279(11) 0.0262(10) 0.000 0.0047(8) 0.000
C12 0.0234(11) 0.0140(10) 0.0265(11) 0.000 0.0049(8) 0.000
O12 0.0205(8) 0.0190(8) 0.0253(8) 0.000 0.0051(6) 0.000
C13 0.0275(12) 0.0377(15) 0.0276(12) 0.000 0.0090(10) 0.000
C14 0.0269(13) 0.0467(18) 0.0409(16) 0.000 0.0116(11) 0.000
C15 0.0216(12) 0.0445(18) 0.0454(17) 0.000 0.0040(11) 0.000
C16 0.0254(12) 0.0355(15) 0.0379(15) 0.000 -0.0016(10) 0.000
C17 0.0372(17) 0.064(3) 0.0402(18) 0.000 -0.0092(14) 0.000
O1W 0.0319(9) 0.0272(10) 0.0226(9) 0.000 0.0003(7) 0.000
Cl1 0.0225(3) 0.0358(4) 0.0221(3) 0.000 0.0000(2) 0.000
O1 0.0473(14) 0.084(2) 0.0232(10) 0.000 0.0082(9) 0.000
O2 0.145(2) 0.0428(13) 0.0480(11) -0.0162(9) 0.0396(14) -0.0391(14)
O3 0.0303(14) 0.097(5) 0.0567(19) 0.017(2) -0.0104(13) 0.0067(18)

loop_
_atom_type_symbol
_atom_type_description
_atom_type_scat_dispersion_real
_atom_type_scat_dispersion_imag
_atom_type_scat_source
C C 0.0033 0.0016 'International Tables Vol C Tables 4.2.6.8 and 6.1.1.4'
H H 0.0000 0.0000 'International Tables Vol C Tables 4.2.6.8 and 6.1.1.4'
N N 0.0061 0.0033 'International Tables Vol C Tables 4.2.6.8 and 6.1.1.4'
O O 0.0106 0.0060 'International Tables Vol C Tables 4.2.6.8 and 6.1.1.4'
Cl Cl 0.1484 0.1585 'International Tables Vol C Tables 4.2.6.8 and 6.1.1.4'
Cu Cu 0.3201 1.2651 'International Tables Vol C Tables 4.2.6.8 and 6.1.1.4'

loop_
_geom_angle_atom_site_label_1
_geom_angle_atom_site_label_2
_geom_angle_atom_site_label_3
_geom_angle
_geom_angle_site_symmetry_1
_geom_angle_site_symmetry_3
_geom_angle_publ_flag
O12 Cu1 O12 180.00(6) 5 . ?
O12 Cu1 N1 90.0 5 . ?
O12 Cu1 N1 90.0 . . ?
O12 Cu1 N1 90.0 5 5 ?
O12 Cu1 N1 90.0 . 5 ?
N1 Cu1 N1 180.0 . 5 ?
O12 Cu1 O1W 84.91(8) 5 . ?
O12 Cu1 O1W 95.09(8) . . ?
N1 Cu1 O1W 90.0 . . ?
N1 Cu1 O1W 90.0 5 . ?
C2 N1 C2 117.5(2) . 2 ?
C2 N1 Cu1 121.25(10) . . ?
C2 N1 Cu1 121.25(10) 2 . ?
N1 C2 C2 121.26(10) . 6_545 ?
N1 C2 H2 119.4 . . ?
C2 C2 H2 119.4 6_545 . ?
C12 N11 C16 125.1(2) . . ?
C12 N11 H11 117(2) . . ?
C16 N11 H11 118(2) . . ?
O12 C12 N11 120.9(2) . . ?
O12 C12 C13 122.6(2) . . ?
N11 C12 C13 116.5(2) . . ?
C12 O12 Cu1 135.71(17) . . ?
C14 C13 C12 119.5(3) . . ?
C14 C13 H13 120.2 . . ?
C12 C13 H13 120.2 . . ?
C13 C14 C15 121.5(3) . . ?
C13 C14 H14 119.2 . . ?
C15 C14 H14 119.2 . . ?
C16 C15 C14 119.2(3) . . ?
C16 C15 H15 120.4 . . ?
C14 C15 H15 120.4 . . ?
C15 C16 N11 118.2(3) . . ?
C15 C16 C17 125.8(3) . . ?
N11 C16 C17 116.0(3) . . ?
C16 C17 H17A 110(2) . . ?
C16 C17 H17C 109(4) . . ?
H17A C17 H17C 111(3) . . ?
C16 C17 H17A 110(2) . 6 ?
H17A C17 H17A 104(4) . 6 ?
H17C C17 H17A 111(3) . 6 ?
Cu1 O1W H1W 125(2) . . ?
Cu1 O1W H1W 125(2) . 6 ?
H1W O1W H1W 102(4) . 6 ?
O2 Cl1 O2 105.1(2) 6 . ?
O2 Cl1 O1 110.25(11) 6 . ?
O2 Cl1 O1 110.25(11) . . ?
O2 Cl1 O3 97.0(2) 6 6 ?
O2 Cl1 O3 123.3(2) . 6 ?
O1 Cl1 O3 109.6(2) . 6 ?
O2 Cl1 O3 123.3(2) 6 . ?
O2 Cl1 O3 97.0(2) . . ?
O1 Cl1 O3 109.6(2) . . ?
O3 Cl1 O3 31.2(4) 6 . ?
O3 O3 Cl1 74.4(2) 6 . ?

loop_
_geom_bond_atom_site_label_1
_geom_bond_atom_site_label_2
_geom_bond_distance
_geom_bond_site_symmetry_2
_geom_bond_publ_flag
Cu1 O12 1.9536(19) 5 ?
Cu1 O12 1.9536(19) . ?
Cu1 N1 2.023(2) . ?
Cu1 N1 2.023(2) 5 ?
Cu1 O1W 2.470(2) . ?
N1 C2 1.3404(19) . ?
N1 C2 1.3404(19) 2 ?
C2 C2 1.386(3) 6_545 ?
C2 H2 0.9500 . ?
N11 C12 1.357(3) . ?
N11 C16 1.372(4) . ?
N11 H11 0.89(4) . ?
C12 O12 1.274(3) . ?
C12 C13 1.414(4) . ?
C13 C14 1.371(4) . ?
C13 H13 0.9500 . ?
C14 C15 1.397(5) . ?
C14 H14 0.9500 . ?
C15 C16 1.367(4) . ?
C15 H15 0.9500 . ?
C16 C17 1.494(5) . ?
C17 H17A 0.93(4) . ?
C17 H17C 0.83(5) . ?
C17 H17A 0.93(4) 6 ?
O1W H1W 0.78(3) . ?
O1W H1W 0.78(3) 6 ?
Cl1 O2 1.424(2) 6 ?
Cl1 O2 1.424(2) . ?
Cl1 O1 1.429(2) . ?
Cl1 O3 1.431(3) 6 ?
Cl1 O3 1.431(3) . ?
O3 O3 0.770(10) 6 ?

loop_
_geom_hbond_atom_site_label_D
_geom_hbond_atom_site_label_H
_geom_hbond_atom_site_label_A
_geom_hbond_distance_DH
_geom_hbond_distance_HA
_geom_hbond_distance_DA
_geom_hbond_angle_DHA
_geom_hbond_site_symmetry_A
_geom_hbond_publ_flag
C2 H2 O12 0.95 2.42 2.915(2) 112.1 5 yes
C2 H2 O2 0.95 2.45 3.302(3) 149.1 3_446 yes
N11 H11 O1W 0.89(4) 1.91(4) 2.782(3) 168(4) . yes
C17 H17C O3a 0.83(5) 2.64(5) 3.324(5) 141(4) 1_556 yes
C17 H17C O3a 0.83(5) 2.64(5) 3.324(5) 141(4) 6_556 yes
O1W H1W O2 0.78(3) 1.98(3) 2.756(3) 170(3) 7 yes

loop_
_geom_torsion_atom_site_label_1
_geom_torsion_atom_site_label_2
_geom_torsion_atom_site_label_3
_geom_torsion_atom_site_label_4
_geom_torsion
_geom_torsion_site_symmetry_1
_geom_torsion_site_symmetry_2
_geom_torsion_site_symmetry_3
_geom_torsion_site_symmetry_4
_geom_torsion_publ_flag
C2 N1 C2 C2 0.004(0) 2 . . 6_545 ?
Cu1 N1 C2 C2 180.002(1) . . . 6_545 ?
C16 N11 C12 O12 180.0 . . . . ?
C16 N11 C12 C13 0.000(0) . . . . ?
N11 C12 O12 Cu1 0.000(0) . . . . ?
C13 C12 O12 Cu1 180.000(0) . . . . ?
O12 C12 C13 C14 180.000(0) . . . . ?
N11 C12 C13 C14 0.000(0) . . . . ?
C12 C13 C14 C15 0.000(0) . . . . ?
C13 C14 C15 C16 0.000(0) . . . . ?
C14 C15 C16 N11 0.000(0) . . . . ?
C14 C15 C16 C17 180.000(0) . . . . ?
C12 N11 C16 C15 0.000(0) . . . . ?
C12 N11 C16 C17 180.000(0) . . . . ?
O2 Cl1 O3 O3 36.59(14) 6 . . 6 ?
O2 Cl1 O3 O3 149.86(11) . . . 6 ?
O1 Cl1 O3 O3 -95.70(9) . . . 6 ?
